data_1515327
loop_
_publ_author_name
'Aldemir, M\"uge'
'Heinemann, Frank W.'
'Kisch, Horst'

_publ_section_title
;
 Photochemical synthesis of N-adamantylhomoallylamines through addition of
 cyclic olefins to imines catalyzed by alumina grafted cadmium sulfide.
;
_journal_issue 6
_journal_name_full
'Photochemical &amp; photobiological sciences : Official journal of the European Photochemistry Association and the European Society for Photobiology'
_journal_page_first 908
_journal_page_last 913
_journal_paper_doi 10.1039/c1pp05298e
_journal_volume 11
_journal_year 2012
_chemical_formula_moiety 'C23 H30 Cl N'
_chemical_formula_sum 'C23 H30 Cl N'
_chemical_formula_weight 355.93
_chemical_name_systematic
;
?
;
_space_group_IT_number 14
_symmetry_cell_setting monoclinic
_symmetry_space_group_name_Hall '-P 2ybc'
_symmetry_space_group_name_H-M 'P 1 21/c 1'
_atom_sites_solution_hydrogens 'geom except H1A difmap'
_atom_sites_solution_primary direct
_atom_sites_solution_secondary difmap
_audit_creation_method SHELXL-97
_cell_angle_alpha 90.00
_cell_angle_beta 91.295(6)
_cell_angle_gamma 90.00
_cell_formula_units_Z 4
_cell_length_a 9.6458(8)
_cell_length_b 15.645(2)
_cell_length_c 12.6055(7)
_cell_measurement_reflns_used 166
_cell_measurement_temperature 100(2)
_cell_measurement_theta_max 20.00
_cell_measurement_theta_min 6.00
_cell_volume 1901.8(3)
_computing_cell_refinement 'EVALCCD (Duisenberg, 2003)'
_computing_data_collection 'COLLECT (Bruker-Nonius, 2002)'
_computing_data_reduction 'EVALCCD (Duisenberg, 2003)'
_computing_molecular_graphics 'SHELXTL 6.12 (Bruker AXS, 2002)'
_computing_publication_material 'SHELXTL 6.12 (Bruker AXS, 2002)'
_computing_structure_refinement 'SHELXTL 6.12 (Bruker AXS, 2002)'
_computing_structure_solution 'SHELXTL 6.12 (Bruker AXS, 2002)'
_diffrn_ambient_temperature 100(2)
_diffrn_detector_area_resol_mean 9
_diffrn_measured_fraction_theta_full 0.998
_diffrn_measured_fraction_theta_max 0.998
_diffrn_measurement_device_type 'Bruker-Nonius KappaCCD'
_diffrn_measurement_method
;
\w-rotations with 2.00 \% and 220 sec per frame
;
_diffrn_radiation_monochromator graphite
_diffrn_radiation_source 'fine-focus sealed tube'
_diffrn_radiation_type MoK\a
_diffrn_radiation_wavelength 0.71073
_diffrn_reflns_av_R_equivalents 0.0611
_diffrn_reflns_av_sigmaI/netI 0.0282
_diffrn_reflns_limit_h_max 12
_diffrn_reflns_limit_h_min -12
_diffrn_reflns_limit_k_max 20
_diffrn_reflns_limit_k_min -20
_diffrn_reflns_limit_l_max 16
_diffrn_reflns_limit_l_min -16
_diffrn_reflns_number 47950
_diffrn_reflns_theta_full 27.10
_diffrn_reflns_theta_max 27.10
_diffrn_reflns_theta_min 3.49
_exptl_absorpt_coefficient_mu 0.206
_exptl_absorpt_correction_T_max 1.000
_exptl_absorpt_correction_T_min 0.938
_exptl_absorpt_correction_type multi-scan
_exptl_absorpt_process_details 'SADABS, Bruker AXS, 2002'
_exptl_crystal_colour colorless
_exptl_crystal_density_diffrn 1.243
_exptl_crystal_density_method 'not measured'
_exptl_crystal_description prism
_exptl_crystal_F_000 768
_exptl_crystal_size_max 0.28
_exptl_crystal_size_mid 0.12
_exptl_crystal_size_min 0.10
_refine_diff_density_max 0.375
_refine_diff_density_min -0.325
_refine_diff_density_rms 0.046
_refine_ls_extinction_method none
_refine_ls_goodness_of_fit_ref 1.070
_refine_ls_hydrogen_treatment 'constr except H1A refxyz'
_refine_ls_matrix_type full
_refine_ls_number_parameters 320
_refine_ls_number_reflns 4184
_refine_ls_number_restraints 163
_refine_ls_restrained_S_all 1.086
_refine_ls_R_factor_all 0.0663
_refine_ls_R_factor_gt 0.0468
_refine_ls_shift/su_max 0.001
_refine_ls_shift/su_mean 0.000
_refine_ls_structure_factor_coef Fsqd
_refine_ls_weighting_details 'calc w=1/[\s^2^(Fo^2^)+(0.0374P)^2^+1.5074P] where P=(Fo^2^+2Fc^2^)/3'
_refine_ls_weighting_scheme calc
_refine_ls_wR_factor_gt 0.1023
_refine_ls_wR_factor_ref 0.1100
_reflns_number_gt 3304
_reflns_number_total 4184
_reflns_threshold_expression >2sigma(I)
_cod_data_source_file c1pp05298e.txt
_cod_data_source_block ma0503
_cod_original_sg_symbol_Hall -P2ybc
_cod_original_sg_symbol_H-M P2(1)/c
_cod_database_code 1515327

loop_
_symmetry_equiv_pos_as_xyz
'x, y, z'
'-x, y+1/2, -z+1/2'
'-x, -y, -z'
'x, -y-1/2, z-1/2'

loop_
_atom_site_label
_atom_site_type_symbol
_atom_site_fract_x
_atom_site_fract_y
_atom_site_fract_z
_atom_site_U_iso_or_equiv
_atom_site_adp_type
_atom_site_occupancy
_atom_site_symmetry_multiplicity
_atom_site_calc_flag
_atom_site_refinement_flags
_atom_site_disorder_assembly
_atom_site_disorder_group
Cl1 Cl 0.85662(5) 0.10535(3) 0.94369(3) 0.03167(15) Uani 1 1 d . A .
N1 N 0.51024(17) 0.12807(11) 0.47623(13) 0.0206(4) Uani 0.911(2) 1 d PD A 1
H1A H 0.480(2) 0.0943(15) 0.5336(18) 0.025 Uiso 0.911(2) 1 d P A 1
C1 C 0.4332(2) 0.20969(13) 0.47400(15) 0.0192(4) Uani 0.911(2) 1 d PD A 1
C2 C 0.4513(2) 0.25356(14) 0.36655(16) 0.0261(5) Uani 0.911(2) 1 d PD A 1
H2A H 0.4217 0.2143 0.3087 0.031 Uiso 0.911(2) 1 calc PR A 1
H2B H 0.5503 0.2676 0.3570 0.031 Uiso 0.911(2) 1 calc PR A 1
C3 C 0.3639(2) 0.33604(16) 0.36087(19) 0.0333(5) Uani 0.911(2) 1 d PD A 1
H3A H 0.3773 0.3644 0.2907 0.040 Uiso 0.911(2) 1 calc PR A 1
C4 C 0.2110(3) 0.31345(18) 0.3723(2) 0.0315(6) Uani 0.911(2) 1 d PD A 1
H4A H 0.1810 0.2746 0.3142 0.038 Uiso 0.911(2) 1 calc PR A 1
H4B H 0.1539 0.3660 0.3676 0.038 Uiso 0.911(2) 1 calc PR A 1
C5 C 0.1906(2) 0.26979(17) 0.4800(2) 0.0301(5) Uani 0.911(2) 1 d PD A 1
H5A H 0.0906 0.2546 0.4879 0.036 Uiso 0.911(2) 1 calc PR A 1
C6 C 0.2794(2) 0.18836(14) 0.48660(18) 0.0280(5) Uani 0.911(2) 1 d PD A 1
H6A H 0.2660 0.1602 0.5559 0.034 Uiso 0.911(2) 1 calc PR A 1
H6B H 0.2492 0.1481 0.4301 0.034 Uiso 0.911(2) 1 calc PR A 1
C7 C 0.4769(2) 0.27213(16) 0.56314(16) 0.0253(5) Uani 0.911(2) 1 d PD A 1
H7A H 0.4647 0.2445 0.6330 0.030 Uiso 0.911(2) 1 calc PR A 1
H7B H 0.5762 0.2869 0.5566 0.030 Uiso 0.911(2) 1 calc PR A 1
C8 C 0.3892(2) 0.35367(15) 0.55646(19) 0.0341(6) Uani 0.911(2) 1 d PD A 1
H8A H 0.4192 0.3936 0.6145 0.041 Uiso 0.911(2) 1 calc PR A 1
C9 C 0.2357(2) 0.33167(16) 0.56877(18) 0.0342(6) Uani 0.911(2) 1 d PD A 1
H9A H 0.1792 0.3844 0.5646 0.041 Uiso 0.911(2) 1 calc PR A 1
H9B H 0.2215 0.3049 0.6388 0.041 Uiso 0.911(2) 1 calc PR A 1
C10 C 0.4098(3) 0.39663(16) 0.4495(2) 0.0389(6) Uani 0.911(2) 1 d PD A 1
H10A H 0.3548 0.4500 0.4453 0.047 Uiso 0.911(2) 1 calc PR A 1
H10B H 0.5088 0.4116 0.4416 0.047 Uiso 0.911(2) 1 calc PR A 1
C11 C 0.66239(18) 0.13245(12) 0.48490(13) 0.0222(4) Uani 1 1 d D . .
H11A H 0.6901 0.1903 0.4590 0.027 Uiso 0.706(7) 1 calc PR A 1
H11B H 0.5698 0.1045 0.4920 0.027 Uiso 0.294(7) 1 d PR A 2
C12 C 0.71556(18) 0.12502(11) 0.59930(13) 0.0189(4) Uani 1 1 d . A .
C13 C 0.80206(19) 0.18670(12) 0.64469(14) 0.0229(4) Uani 1 1 d . . .
H13A H 0.8308 0.2337 0.6029 0.028 Uiso 1 1 calc R A .
C14 C 0.84741(19) 0.18111(12) 0.74996(14) 0.0242(4) Uani 1 1 d . A .
H14A H 0.9068 0.2236 0.7799 0.029 Uiso 1 1 calc R . .
C15 C 0.80445(18) 0.11264(12) 0.81016(13) 0.0217(4) Uani 1 1 d . . .
C16 C 0.72019(19) 0.04940(12) 0.76714(14) 0.0231(4) Uani 1 1 d . A .
H16A H 0.6926 0.0022 0.8091 0.028 Uiso 1 1 calc R . .
C17 C 0.67646(18) 0.05591(12) 0.66158(14) 0.0218(4) Uani 1 1 d . . .
H17A H 0.6190 0.0125 0.6314 0.026 Uiso 1 1 calc R A .
C18 C 0.7325(2) 0.06626(13) 0.41291(14) 0.0271(4) Uani 1 1 d . A .
H18A H 0.7056 0.0074 0.4357 0.032 Uiso 0.706(7) 1 calc PR A 1
H18B H 0.7206 0.0110 0.4516 0.032 Uiso 0.294(7) 1 d PR A 2
C19 C 0.6799(4) 0.0814(2) 0.2971(3) 0.0205(8) Uani 0.706(7) 1 d PDU A 1
H19A H 0.5829 0.0892 0.2862 0.025 Uiso 0.706(7) 1 calc PR A 1
C20 C 0.7538(5) 0.0844(3) 0.2169(4) 0.0284(9) Uani 0.706(7) 1 d PDU A 1
H20A H 0.7121 0.0997 0.1506 0.034 Uiso 0.706(7) 1 calc PR A 1
C21 C 0.9131(11) 0.0636(6) 0.2219(9) 0.0301(14) Uani 0.706(7) 1 d PU A 1
H21A H 0.9354 0.0221 0.1654 0.036 Uiso 0.706(7) 1 calc PR A 1
H21B H 0.9668 0.1165 0.2094 0.036 Uiso 0.706(7) 1 calc PR A 1
C22 C 0.9538(4) 0.0267(3) 0.3290(2) 0.0409(10) Uani 0.706(7) 1 d PDU A 1
H22A H 1.0557 0.0300 0.3391 0.049 Uiso 0.706(7) 1 calc PR A 1
H22B H 0.9267 -0.0343 0.3313 0.049 Uiso 0.706(7) 1 calc PR A 1
C23 C 0.8847(12) 0.0744(9) 0.4186(7) 0.0343(15) Uani 0.706(7) 1 d PDU A 1
H23A H 0.9195 0.0515 0.4875 0.041 Uiso 0.706(7) 1 calc PR A 1
H23B H 0.9102 0.1356 0.4152 0.041 Uiso 0.706(7) 1 calc PR A 1
C19' C 0.6771(14) 0.0469(8) 0.3069(10) 0.037(2) Uani 0.294(7) 1 d PDU A 2
H19B H 0.6410 -0.0123 0.3073 0.045 Uiso 0.294(7) 1 calc PR A 2
H19C H 0.5974 0.0853 0.2923 0.045 Uiso 0.294(7) 1 calc PR A 2
C20' C 0.7710(14) 0.0546(9) 0.2213(10) 0.041(2) Uani 0.294(7) 1 d PDU A 2
H20B H 0.7691 -0.0024 0.1871 0.049 Uiso 0.294(7) 1 calc PR A 2
H20C H 0.7232 0.0935 0.1704 0.049 Uiso 0.294(7) 1 calc PR A 2
C21' C 0.905(3) 0.0784(16) 0.219(2) 0.032(2) Uani 0.294(7) 1 d PU A 2
H21C H 0.9111 0.1353 0.1848 0.038 Uiso 0.294(7) 1 calc PR A 2
H21D H 0.9563 0.0373 0.1749 0.038 Uiso 0.294(7) 1 calc PR A 2
C22' C 0.9721(7) 0.0824(6) 0.3309(5) 0.0257(16) Uani 0.294(7) 1 d PDU A 2
H22C H 1.0700 0.0878 0.3382 0.031 Uiso 0.294(7) 1 calc PR A 2
C23' C 0.900(3) 0.078(2) 0.4131(19) 0.035(3) Uani 0.294(7) 1 d PDU A 2
H23C H 0.9472 0.0829 0.4799 0.041 Uiso 0.294(7) 1 calc PR A 2
N1' N 0.6223(14) 0.2097(7) 0.4390(12) 0.023(4) Uiso 0.089(2) 1 d PD A 2
H1'A H 0.6818 0.2412 0.4042 0.027 Uiso 0.089(2) 1 calc PR A 2
C1' C 0.4787(15) 0.2372(10) 0.4501(13) 0.017(5) Uiso 0.089(2) 1 d PD A 2
C2' C 0.3723(16) 0.1869(11) 0.3850(14) 0.026(5) Uiso 0.089(2) 1 d PD A 2
H2'A H 0.3641 0.1282 0.4133 0.031 Uiso 0.089(2) 1 calc PR A 2
H2'B H 0.4010 0.1833 0.3102 0.031 Uiso 0.089(2) 1 calc PR A 2
C3' C 0.2314(17) 0.2339(11) 0.3916(14) 0.029(5) Uiso 0.089(2) 1 d PD A 2
H3'A H 0.1595 0.2032 0.3479 0.035 Uiso 0.089(2) 1 calc PR A 2
C4' C 0.189(2) 0.2360(15) 0.5062(15) 0.030(7) Uiso 0.089(2) 1 d PD A 2
H4'A H 0.1844 0.1770 0.5342 0.037 Uiso 0.089(2) 1 calc PR A 2
H4'B H 0.0963 0.2622 0.5114 0.037 Uiso 0.089(2) 1 calc PR A 2
C5' C 0.2962(19) 0.2886(12) 0.5733(15) 0.034(6) Uiso 0.089(2) 1 d PD A 2
H5'A H 0.2662 0.2918 0.6486 0.040 Uiso 0.089(2) 1 calc PR A 2
C6' C 0.4359(18) 0.2398(13) 0.5674(12) 0.016(5) Uiso 0.089(2) 1 d PD A 2
H6'A H 0.5079 0.2693 0.6109 0.019 Uiso 0.089(2) 1 calc PR A 2
H6'B H 0.4252 0.1810 0.5950 0.019 Uiso 0.089(2) 1 calc PR A 2
C7' C 0.4948(17) 0.3287(10) 0.4074(16) 0.029(5) Uiso 0.089(2) 1 d PD A 2
H7'A H 0.5659 0.3597 0.4503 0.035 Uiso 0.089(2) 1 calc PR A 2
H7'B H 0.5255 0.3268 0.3330 0.035 Uiso 0.089(2) 1 calc PR A 2
C8' C 0.3580(17) 0.3742(11) 0.4130(14) 0.015(4) Uiso 0.089(2) 1 d PD A 2
H8'A H 0.3659 0.4334 0.3838 0.018 Uiso 0.089(2) 1 calc PR A 2
C9' C 0.312(3) 0.3773(12) 0.5288(15) 0.037(6) Uiso 0.089(2) 1 d PD A 2
H9'A H 0.3822 0.4091 0.5720 0.045 Uiso 0.089(2) 1 calc PR A 2
H9'B H 0.2230 0.4082 0.5328 0.045 Uiso 0.089(2) 1 calc PR A 2
C10' C 0.251(2) 0.3234(13) 0.3495(18) 0.026(8) Uiso 0.089(2) 1 d PD A 2
H10C H 0.1606 0.3538 0.3509 0.031 Uiso 0.089(2) 1 calc PR A 2
H10D H 0.2792 0.3201 0.2747 0.031 Uiso 0.089(2) 1 calc PR A 2

loop_
_atom_site_aniso_label
_atom_site_aniso_U_11
_atom_site_aniso_U_22
_atom_site_aniso_U_33
_atom_site_aniso_U_23
_atom_site_aniso_U_13
_atom_site_aniso_U_12
Cl1 0.0343(3) 0.0462(3) 0.0144(2) 0.0025(2) -0.00256(17) -0.0066(2)
N1 0.0174(8) 0.0239(9) 0.0205(8) 0.0012(7) 0.0005(6) 0.0006(7)
C1 0.0199(10) 0.0222(10) 0.0156(9) -0.0013(8) 0.0025(8) 0.0004(8)
C2 0.0256(11) 0.0331(12) 0.0198(10) 0.0026(9) 0.0049(8) 0.0065(9)
C3 0.0332(13) 0.0365(13) 0.0303(12) 0.0105(11) 0.0058(10) 0.0092(10)
C4 0.0264(13) 0.0379(15) 0.0301(13) -0.0013(11) -0.0031(12) 0.0106(11)
C5 0.0182(11) 0.0345(14) 0.0376(13) -0.0003(12) 0.0033(9) 0.0023(10)
C6 0.0213(10) 0.0301(12) 0.0327(11) -0.0013(9) 0.0029(8) -0.0005(9)
C7 0.0236(11) 0.0313(13) 0.0210(10) -0.0091(9) -0.0001(8) 0.0034(11)
C8 0.0297(12) 0.0354(13) 0.0371(13) -0.0176(10) -0.0023(10) 0.0065(10)
C9 0.0320(12) 0.0409(14) 0.0300(12) -0.0071(10) 0.0064(9) 0.0135(11)
C10 0.0299(12) 0.0243(12) 0.0626(17) 0.0013(12) 0.0037(12) 0.0027(10)
C11 0.0196(9) 0.0313(10) 0.0157(8) -0.0011(7) 0.0016(7) 0.0039(8)
C12 0.0182(8) 0.0234(9) 0.0153(8) -0.0011(7) 0.0031(6) 0.0051(7)
C13 0.0269(10) 0.0224(9) 0.0196(9) 0.0035(7) 0.0016(7) -0.0012(8)
C14 0.0255(9) 0.0250(10) 0.0221(9) -0.0016(7) -0.0012(7) -0.0034(8)
C15 0.0227(9) 0.0292(10) 0.0131(8) -0.0004(7) 0.0016(7) 0.0010(8)
C16 0.0247(9) 0.0263(10) 0.0184(8) 0.0043(7) 0.0031(7) -0.0025(8)
C17 0.0221(9) 0.0232(9) 0.0201(8) -0.0033(7) 0.0014(7) -0.0015(7)
C18 0.0299(10) 0.0339(11) 0.0176(9) -0.0045(8) 0.0047(7) 0.0017(8)
C19 0.0204(14) 0.025(2) 0.0165(14) -0.0029(16) -0.0023(11) 0.0007(16)
C20 0.0283(17) 0.033(2) 0.0241(15) 0.0150(17) -0.0062(13) -0.0012(16)
C21 0.029(2) 0.041(3) 0.021(2) 0.000(2) 0.0101(17) 0.007(2)
C22 0.0296(16) 0.067(3) 0.0261(15) -0.0022(17) 0.0042(12) 0.0194(18)
C23 0.024(3) 0.065(3) 0.0144(19) -0.0071(19) 0.0053(18) 0.016(3)
C19' 0.040(4) 0.046(5) 0.025(4) 0.001(5) 0.005(3) -0.006(5)
C20' 0.042(4) 0.057(5) 0.022(3) -0.006(4) -0.003(3) 0.000(4)
C21' 0.032(4) 0.046(5) 0.018(4) 0.000(4) -0.004(3) 0.002(4)
C22' 0.017(3) 0.039(4) 0.021(3) -0.007(3) -0.003(2) 0.006(3)
C23' 0.015(5) 0.062(5) 0.026(5) 0.000(5) -0.008(4) 0.008(4)

loop_
_atom_type_symbol
_atom_type_description
_atom_type_scat_dispersion_real
_atom_type_scat_dispersion_imag
_atom_type_scat_source
C C 0.0033 0.0016 'International Tables Vol C Tables 4.2.6.8 and 6.1.1.4'
H H 0.0000 0.0000 'International Tables Vol C Tables 4.2.6.8 and 6.1.1.4'
N N 0.0061 0.0033 'International Tables Vol C Tables 4.2.6.8 and 6.1.1.4'
Cl Cl 0.1484 0.1585 'International Tables Vol C Tables 4.2.6.8 and 6.1.1.4'

loop_
_geom_angle_atom_site_label_1
_geom_angle_atom_site_label_2
_geom_angle_atom_site_label_3
_geom_angle
C11 N1 C1 117.49(16)
C11 N1 H1A 107.0(14)
C1 N1 H1A 109.6(13)
C1 N1 H11B 149.4
H1A N1 H11B 75.9
N1 C1 C2 109.70(15)
N1 C1 C6 107.30(17)
C2 C1 C6 108.59(16)
N1 C1 C7 113.90(16)
C2 C1 C7 109.03(19)
C6 C1 C7 108.18(17)
C1 C2 C3 110.07(16)
C1 C2 H2A 109.6
C3 C2 H2A 109.6
C1 C2 H2B 109.6
C3 C2 H2B 109.6
H2A C2 H2B 108.2
C10 C3 C4 109.9(2)
C10 C3 C2 109.69(18)
C4 C3 C2 109.3(2)
C10 C3 H3A 109.3
C4 C3 H3A 109.3
C2 C3 H3A 109.3
C3 C4 C5 109.24(18)
C3 C4 H4A 109.8
C5 C4 H4A 109.8
C3 C4 H4B 109.8
C5 C4 H4B 109.8
H4A C4 H4B 108.3
C9 C5 C6 109.57(19)
C9 C5 C4 108.9(2)
C6 C5 C4 109.49(19)
C9 C5 H5A 109.6
C6 C5 H5A 109.6
C4 C5 H5A 109.6
C1 C6 C5 110.72(18)
C1 C6 H6A 109.5
C5 C6 H6A 109.5
C1 C6 H6B 109.5
C5 C6 H6B 109.5
H6A C6 H6B 108.1
C8 C7 C1 110.27(17)
C8 C7 H7A 109.6
C1 C7 H7A 109.6
C8 C7 H7B 109.6
C1 C7 H7B 109.6
H7A C7 H7B 108.1
C10 C8 C9 109.6(2)
C10 C8 C7 109.44(18)
C9 C8 C7 110.0(2)
C10 C8 H8A 109.3
C9 C8 H8A 109.3
C7 C8 H8A 109.3
C8 C9 C5 109.09(17)
C8 C9 H9A 109.9
C5 C9 H9A 109.9
C8 C9 H9B 109.9
C5 C9 H9B 109.9
H9A C9 H9B 108.3
C3 C10 C8 109.4(2)
C3 C10 H10A 109.8
C8 C10 H10A 109.8
C3 C10 H10B 109.8
C8 C10 H10B 109.8
H10A C10 H10B 108.2
N1' C11 N1 75.1(6)
N1' C11 C12 123.0(7)
N1 C11 C12 112.37(14)
N1' C11 C18 117.4(7)
N1 C11 C18 112.01(15)
C12 C11 C18 111.27(15)
N1 C11 H11A 106.9
C12 C11 H11A 106.9
C18 C11 H11A 106.9
N1' C11 H11B 100.2
C12 C11 H11B 99.4
C18 C11 H11B 99.4
H11A C11 H11B 132.1
C13 C12 C17 118.32(16)
C13 C12 C11 121.49(16)
C17 C12 C11 120.18(16)
C12 C13 C14 121.46(17)
C12 C13 H13A 119.3
C14 C13 H13A 119.3
C15 C14 C13 118.75(17)
C15 C14 H14A 120.6
C13 C14 H14A 120.6
C14 C15 C16 121.33(16)
C14 C15 Cl1 119.71(14)
C16 C15 Cl1 118.96(14)
C15 C16 C17 119.05(16)
C15 C16 H16A 120.5
C17 C16 H16A 120.5
C16 C17 C12 121.06(17)
C16 C17 H17A 119.5
C12 C17 H17A 119.5
C19' C18 C23 114.0(6)
C19' C18 C11 121.4(6)
C23 C18 C11 111.3(5)
C23 C18 C19 109.7(4)
C11 C18 C19 108.2(2)
C19' C18 C23' 111.6(9)
C11 C18 C23' 111.7(11)
C19 C18 C23' 106.7(9)
C19' C18 H18A 88.9
C23 C18 H18A 109.2
C11 C18 H18A 109.2
C19 C18 H18A 109.2
C23' C18 H18A 111.8
C19' C18 H18B 102.9
C23 C18 H18B 100.1
C11 C18 H18B 103.7
C19 C18 H18B 123.5
C23' C18 H18B 103.0
C20 C19 C18 125.8(4)
C20 C19 H19A 117.1
C18 C19 H19A 117.1
C19 C20 C21 122.3(6)
C19 C20 H20A 118.8
C21 C20 H20A 118.8
C22 C21 C20 110.4(7)
C22 C21 H21A 109.6
C20 C21 H21A 109.6
C22 C21 H21B 109.6
C20 C21 H21B 109.6
H21A C21 H21B 108.1
C21 C22 C23 111.6(6)
C21 C22 H22A 109.3
C23 C22 H22A 109.3
C21 C22 H22B 109.3
C23 C22 H22B 109.3
H22A C22 H22B 108.0
C18 C23 C22 112.0(8)
C18 C23 H23A 109.2
C22 C23 H23A 109.2
C18 C23 H23B 109.2
C22 C23 H23B 109.2
H23A C23 H23B 107.9
C20' C19' C18 116.7(10)
C20' C19' H19B 108.1
C18 C19' H19B 108.1
C20' C19' H19C 108.1
C18 C19' H19C 108.1
H19B C19' H19C 107.3
C21' C20' C19' 131.8(18)
C21' C20' H20B 104.3
C19' C20' H20B 104.3
C21' C20' H20C 104.3
C19' C20' H20C 104.3
H20B C20' H20C 105.6
C20' C21' C22' 112(2)
C20' C21' H21C 109.2
C22' C21' H21C 109.2
C20' C21' H21D 109.2
C22' C21' H21D 109.2
H21C C21' H21D 107.9
C23' C22' C21' 121.5(18)
C23' C22' H22C 119.3
C21' C22' H22C 119.3
C22' C23' C18 125(2)
C22' C23' H23C 117.6
C18 C23' H23C 117.6
C11 N1' C1' 118.1(11)
C11 N1' H1'A 121.0
C1' N1' H1'A 121.0
N1' C1' C2' 115.2(13)
N1' C1' C7' 97.8(11)
C2' C1' C7' 111.4(14)
N1' C1' C6' 112.0(12)
C2' C1' C6' 109.8(14)
C7' C1' C6' 110.0(13)
C1' C2' C3' 107.9(12)
C1' C2' H2'A 110.1
C3' C2' H2'A 110.1
C1' C2' H2'B 110.1
C3' C2' H2'B 110.1
H2'A C2' H2'B 108.4
C4' C3' C10' 110.7(16)
C4' C3' C2' 108.5(15)
C10' C3' C2' 107.9(15)
C4' C3' H3'A 109.9
C10' C3' H3'A 109.9
C2' C3' H3'A 109.9
C3' C4' C5' 110.1(14)
C3' C4' H4'A 109.6
C5' C4' H4'A 109.6
C3' C4' H4'B 109.6
C5' C4' H4'B 109.6
H4'A C4' H4'B 108.2
C9' C5' C6' 109.8(15)
C9' C5' C4' 111.0(16)
C6' C5' C4' 106.3(15)
C9' C5' H5'A 109.9
C6' C5' H5'A 109.9
C4' C5' H5'A 109.9
C1' C6' C5' 108.1(12)
C1' C6' H6'A 110.1
C5' C6' H6'A 110.1
C1' C6' H6'B 110.1
C5' C6' H6'B 110.1
H6'A C6' H6'B 108.4
C8' C7' C1' 109.2(13)
C8' C7' H7'A 109.8
C1' C7' H7'A 109.8
C8' C7' H7'B 109.8
C1' C7' H7'B 109.8
H7'A C7' H7'B 108.3
C7' C8' C10' 108.5(16)
C7' C8' C9' 109.3(14)
C10' C8' C9' 108.1(15)
C7' C8' H8'A 110.3
C10' C8' H8'A 110.3
C9' C8' H8'A 110.3
C5' C9' C8' 111.0(14)
C5' C9' H9'A 109.4
C8' C9' H9'A 109.4
C5' C9' H9'B 109.4
C8' C9' H9'B 109.4
H9'A C9' H9'B 108.0
C3' C10' C8' 112.8(15)
C3' C10' H10C 109.0
C8' C10' H10C 109.0
C3' C10' H10D 109.0
C8' C10' H10D 109.0
H10C C10' H10D 107.8

loop_
_geom_bond_atom_site_label_1
_geom_bond_atom_site_label_2
_geom_bond_distance
Cl1 C15 1.7496(17)
N1 C11 1.471(2)
N1 C1 1.477(2)
N1 H1A 0.95(2)
N1 H11B 0.7078
C1 C2 1.532(3)
C1 C6 1.533(3)
C1 C7 1.540(3)
C2 C3 1.542(3)
C2 H2A 0.9900
C2 H2B 0.9900
C3 C10 1.523(4)
C3 C4 1.527(4)
C3 H3A 1.0000
C4 C5 1.537(4)
C4 H4A 0.9900
C4 H4B 0.9900
C5 C9 1.535(3)
C5 C6 1.536(3)
C5 H5A 1.0000
C6 H6A 0.9900
C6 H6B 0.9900
C7 C8 1.532(3)
C7 H7A 0.9900
C7 H7B 0.9900
C8 C10 1.524(4)
C8 C9 1.531(3)
C8 H8A 1.0000
C9 H9A 0.9900
C9 H9B 0.9900
C10 H10A 0.9900
C10 H10B 0.9900
C11 N1' 1.392(9)
C11 C12 1.524(2)
C11 C18 1.543(2)
C11 H11A 1.0000
C11 H11B 1.0000
C12 C13 1.390(3)
C12 C17 1.393(2)
C13 C14 1.391(2)
C13 H13A 0.9500
C14 C15 1.382(3)
C14 H14A 0.9500
C15 C16 1.383(3)
C16 C17 1.390(2)
C16 H16A 0.9500
C17 H17A 0.9500
C18 C19' 1.460(13)
C18 C23 1.474(12)
C18 C19 1.552(5)
C18 C23' 1.63(3)
C18 H18A 1.0000
C18 H18B 1.0000
C19 C20 1.252(6)
C19 H19A 0.9500
C20 C21 1.571(12)
C20 H20A 0.9500
C21 C22 1.513(11)
C21 H21A 0.9900
C21 H21B 0.9900
C22 C23 1.520(9)
C22 H22A 0.9900
C22 H22B 0.9900
C23 H23A 0.9900
C23 H23B 0.9900
C19' C20' 1.430(14)
C19' H19B 0.9900
C19' H19C 0.9900
C20' C21' 1.34(3)
C20' H20B 0.9900
C20' H20C 0.9900
C21' C22' 1.55(3)
C21' H21C 0.9900
C21' H21D 0.9900
C22' C23' 1.261(18)
C22' H22C 0.9500
C23' H23C 0.9500
N1' C1' 1.460(15)
N1' H1'A 0.8800
C1' C2' 1.520(16)
C1' C7' 1.538(17)
C1' C6' 1.544(16)
C2' C3' 1.549(16)
C2' H2'A 0.9900
C2' H2'B 0.9900
C3' C4' 1.509(17)
C3' C10' 1.510(17)
C3' H3'A 1.0000
C4' C5' 1.554(18)
C4' H4'A 0.9900
C4' H4'B 0.9900
C5' C9' 1.507(17)
C5' C6' 1.551(17)
C5' H5'A 1.0000
C6' H6'A 0.9900
C6' H6'B 0.9900
C7' C8' 1.503(16)
C7' H7'A 0.9900
C7' H7'B 0.9900
C8' C10' 1.520(18)
C8' C9' 1.535(17)
C8' H8'A 1.0000
C9' H9'A 0.9900
C9' H9'B 0.9900
C10' H10C 0.9900
C10' H10D 0.9900
